data_4068441
loop_
_publ_author_name
'Kantchev, Eric Assen B.'
'Ying, Jackie Y.'

_publ_section_title
;
 Practical One-Pot, Three-Component Synthesis of N-Heterocyclic Carbene
 (NHC) Ligated Palladacycles Derived fromN,N-Dimethylbenzylamine
;
_journal_issue 1
_journal_name_full Organometallics
_journal_page_first 289
_journal_paper_doi 10.1021/om8008475
_journal_volume 28
_journal_year 2009
_chemical_formula_sum 'C30 H36 Cl N3 Pd'
_chemical_formula_weight 580.47
_chemical_name_systematic
; 
 ? 
;
_space_group_IT_number 14
_symmetry_cell_setting monoclinic
_symmetry_space_group_name_Hall '-P 2ybc'
_symmetry_space_group_name_H-M 'P 1 21/c 1'
_atom_sites_solution_hydrogens geom
_atom_sites_solution_primary direct
_atom_sites_solution_secondary difmap
_audit_creation_method SHELXL-97
_cell_angle_alpha 90.00
_cell_angle_beta 115.0280(10)
_cell_angle_gamma 90.00
_cell_formula_units_Z 4
_cell_length_a 13.1003(7)
_cell_length_b 15.2782(8)
_cell_length_c 15.1532(8)
_cell_measurement_reflns_used 3452
_cell_measurement_temperature 223(2)
_cell_measurement_theta_max 24.13
_cell_measurement_theta_min 2.17
_cell_volume 2748.1(3)
_computing_cell_refinement 'Bruker SMART'
_computing_data_collection 'Bruker SMART'
_computing_data_reduction 'Bruker SAINT'
_computing_molecular_graphics 'Bruker SHELXTL'
_computing_publication_material 'Bruker SHELXTL'
_computing_structure_refinement 'SHELXL-97 (Sheldrick, 1997)'
_computing_structure_solution 'SHELXS-97 (Sheldrick, 1990)'
_diffrn_ambient_temperature 223(2)
_diffrn_measured_fraction_theta_full 0.997
_diffrn_measured_fraction_theta_max 0.997
_diffrn_measurement_device_type 'CCD area detector'
_diffrn_measurement_method 'phi and omega scans'
_diffrn_radiation_monochromator graphite
_diffrn_radiation_source 'fine-focus sealed tube'
_diffrn_radiation_type MoK\a
_diffrn_radiation_wavelength 0.71073
_diffrn_reflns_av_R_equivalents 0.0459
_diffrn_reflns_av_sigmaI/netI 0.0524
_diffrn_reflns_limit_h_max 17
_diffrn_reflns_limit_h_min -14
_diffrn_reflns_limit_k_max 19
_diffrn_reflns_limit_k_min -18
_diffrn_reflns_limit_l_max 19
_diffrn_reflns_limit_l_min -19
_diffrn_reflns_number 19174
_diffrn_reflns_theta_full 27.49
_diffrn_reflns_theta_max 27.49
_diffrn_reflns_theta_min 1.72
_exptl_absorpt_coefficient_mu 0.795
_exptl_absorpt_correction_T_max 0.9538
_exptl_absorpt_correction_T_min 0.7963
_exptl_absorpt_correction_type 'Sadabs, (Sheldrick 2001)'
_exptl_crystal_colour COLOURLESS
_exptl_crystal_density_diffrn 1.403
_exptl_crystal_density_meas 0
_exptl_crystal_density_method 'not measured'
_exptl_crystal_description BLOCK
_exptl_crystal_F_000 1200
_exptl_crystal_size_max 0.30
_exptl_crystal_size_mid 0.18
_exptl_crystal_size_min 0.06
_refine_diff_density_max 0.828
_refine_diff_density_min -0.326
_refine_diff_density_rms 0.091
_refine_ls_extinction_method none
_refine_ls_goodness_of_fit_ref 1.023
_refine_ls_hydrogen_treatment mixed
_refine_ls_matrix_type full
_refine_ls_number_parameters 322
_refine_ls_number_reflns 6273
_refine_ls_number_restraints 0
_refine_ls_restrained_S_all 1.023
_refine_ls_R_factor_all 0.0588
_refine_ls_R_factor_gt 0.0422
_refine_ls_shift/su_max 0.001
_refine_ls_shift/su_mean 0.000
_refine_ls_structure_factor_coef Fsqd
_refine_ls_weighting_details 'calc w=1/[\s^2^(Fo^2^)+(0.0472P)^2^+0.2077P] where P=(Fo^2^+2Fc^2^)/3'
_refine_ls_weighting_scheme calc
_refine_ls_wR_factor_gt 0.0910
_refine_ls_wR_factor_ref 0.0974
_reflns_number_gt 4980
_reflns_number_total 6273
_reflns_threshold_expression >2sigma(I)
_cod_data_source_file om8008475_si_004.cif
_cod_data_source_block 7612
_cod_depositor_comments
;
The following automatic conversions were performed:

'_symmetry_cell_setting' value 'Monoclinic' changed to 'monoclinic'
according to /home/saulius/struct/CIF-dictionaries/cif_core.dic
dictionary named 'cif_core.dic' version 2.4.2 from 2011-04-26.

Automatic conversion script
Id: cif_fix_values 1715 2011-07-08 13:25:40Z adriana 
;
_cod_original_sg_symbol_H-M P2(1)/c
_cod_database_code 4068441

loop_
_symmetry_equiv_pos_as_xyz
'x, y, z'
'-x, y+1/2, -z+1/2'
'-x, -y, -z'
'x, -y-1/2, z-1/2'

loop_
_atom_site_label
_atom_site_type_symbol
_atom_site_fract_x
_atom_site_fract_y
_atom_site_fract_z
_atom_site_U_iso_or_equiv
_atom_site_adp_type
_atom_site_occupancy
_atom_site_symmetry_multiplicity
_atom_site_calc_flag
_atom_site_refinement_flags
Pd1 Pd 0.193977(19) 0.619343(13) 0.509450(16) 0.02393(8) Uani 1 1 d .
Cl1 Cl 0.16591(8) 0.77579(5) 0.50572(6) 0.0418(2) Uani 1 1 d .
N1 N 0.2044(2) 0.62042(14) 0.31144(17) 0.0250(5) Uani 1 1 d .
N2 N 0.3614(2) 0.64928(15) 0.43241(18) 0.0270(5) Uani 1 1 d .
N3 N 0.1586(2) 0.59678(16) 0.63232(18) 0.0310(6) Uani 1 1 d .
C1 C 0.2517(2) 0.62949(16) 0.4094(2) 0.0235(6) Uani 1 1 d .
C2 C 0.2821(3) 0.63628(19) 0.2732(2) 0.0318(7) Uani 1 1 d .
H2 H 0.2681 0.6349 0.2070 0.038 Uiso 1 1 calc R
C3 C 0.3805(3) 0.6539(2) 0.3482(2) 0.0340(7) Uani 1 1 d .
H3 H 0.4490 0.6669 0.3451 0.041 Uiso 1 1 calc R
C4 C 0.0874(3) 0.59999(18) 0.2530(2) 0.0248(6) Uani 1 1 d .
C5 C 0.0074(3) 0.66032(19) 0.2507(2) 0.0275(7) Uani 1 1 d .
H5 H 0.0295 0.7107 0.2899 0.033 Uiso 1 1 calc R
C6 C -0.1050(3) 0.6462(2) 0.1908(2) 0.0321(7) Uani 1 1 d .
H6 H -0.1595 0.6878 0.1872 0.038 Uiso 1 1 calc R
C7 C -0.1365(3) 0.5703(2) 0.1362(2) 0.0333(7) Uani 1 1 d .
H7 H -0.2129 0.5604 0.0953 0.040 Uiso 1 1 calc R
C8 C -0.0566(3) 0.5089(2) 0.1413(2) 0.0299(7) Uani 1 1 d .
H8 H -0.0801 0.4569 0.1051 0.036 Uiso 1 1 calc R
C9 C 0.0579(3) 0.52210(18) 0.1985(2) 0.0248(6) Uani 1 1 d .
C10 C 0.1441(3) 0.45626(17) 0.1985(2) 0.0273(6) Uani 1 1 d .
H10 H 0.2178 0.4714 0.2519 0.033 Uiso 1 1 calc R
C11 C 0.1135(3) 0.36264(19) 0.2154(2) 0.0363(8) Uani 1 1 d .
H11A H 0.1039 0.3605 0.2754 0.054 Uiso 1 1 calc R
H11B H 0.1735 0.3230 0.2200 0.054 Uiso 1 1 calc R
H11C H 0.0439 0.3452 0.1614 0.054 Uiso 1 1 calc R
C12 C 0.1554(3) 0.4605(2) 0.1019(2) 0.0394(8) Uani 1 1 d .
H12A H 0.0853 0.4419 0.0492 0.059 Uiso 1 1 calc R
H12B H 0.2159 0.4221 0.1051 0.059 Uiso 1 1 calc R
H12C H 0.1722 0.5200 0.0903 0.059 Uiso 1 1 calc R
C13 C 0.4432(3) 0.6650(2) 0.5307(2) 0.0306(7) Uani 1 1 d .
C14 C 0.4810(3) 0.5935(2) 0.5929(2) 0.0369(8) Uani 1 1 d .
H14 H 0.4564 0.5369 0.5693 0.044 Uiso 1 1 calc R
C15 C 0.5539(3) 0.6055(3) 0.6884(3) 0.0498(10) Uani 1 1 d .
H15 H 0.5803 0.5574 0.7307 0.060 Uiso 1 1 calc R
C16 C 0.5882(3) 0.6892(3) 0.7216(3) 0.0552(11) Uani 1 1 d .
H16 H 0.6370 0.6981 0.7875 0.066 Uiso 1 1 calc R
C17 C 0.5522(3) 0.7594(3) 0.6602(3) 0.0530(10) Uani 1 1 d .
H17 H 0.5789 0.8156 0.6845 0.064 Uiso 1 1 calc R
C18 C 0.4767(3) 0.7501(2) 0.5622(3) 0.0388(8) Uani 1 1 d .
C19 C 0.4373(3) 0.8283(2) 0.4942(3) 0.0488(10) Uani 1 1 d .
H19 H 0.3672 0.8112 0.4377 0.059 Uiso 1 1 calc R
C20 C 0.4099(4) 0.9070(3) 0.5429(4) 0.0803(16) Uani 1 1 d .
H20A H 0.4775 0.9258 0.5982 0.120 Uiso 1 1 calc R
H20B H 0.3530 0.8905 0.5650 0.120 Uiso 1 1 calc R
H20C H 0.3818 0.9546 0.4964 0.120 Uiso 1 1 calc R
C21 C 0.5252(4) 0.8514(3) 0.4559(3) 0.0640(12) Uani 1 1 d .
H21A H 0.5947 0.8693 0.5098 0.096 Uiso 1 1 calc R
H21B H 0.4971 0.8990 0.4094 0.096 Uiso 1 1 calc R
H21C H 0.5393 0.8007 0.4243 0.096 Uiso 1 1 calc R
C22 C 0.2127(2) 0.48946(18) 0.5160(2) 0.0256(6) Uani 1 1 d .
C23 C 0.2615(3) 0.4352(2) 0.4706(2) 0.0316(7) Uani 1 1 d .
H23 H 0.2924 0.4603 0.4307 0.038 Uiso 1 1 calc R
C24 C 0.2659(3) 0.3453(2) 0.4827(2) 0.0375(8) Uani 1 1 d .
H24 H 0.2987 0.3102 0.4507 0.045 Uiso 1 1 calc R
C25 C 0.2223(3) 0.3074(2) 0.5412(3) 0.0468(10) Uani 1 1 d .
H25 H 0.2249 0.2463 0.5490 0.056 Uiso 1 1 calc R
C26 C 0.1747(4) 0.3586(2) 0.5888(3) 0.0453(9) Uani 1 1 d .
H26 H 0.1456 0.3324 0.6295 0.054 Uiso 1 1 calc R
C27 C 0.1698(3) 0.4492(2) 0.5767(2) 0.0337(7) Uani 1 1 d .
C28 C 0.1137(3) 0.5067(2) 0.6232(2) 0.0384(8) Uani 1 1 d .
H28A H 0.0321 0.5072 0.5833 0.046 Uiso 1 1 calc R
H28B H 0.1277 0.4839 0.6877 0.046 Uiso 1 1 calc R
C29 C 0.0822(3) 0.6589(2) 0.6495(3) 0.0475(9) Uani 1 1 d .
H29A H 0.0801 0.6456 0.7113 0.071 Uiso 1 1 calc R
H29B H 0.0070 0.6537 0.5975 0.071 Uiso 1 1 calc R
H29C H 0.1094 0.7182 0.6510 0.071 Uiso 1 1 calc R
C30 C 0.2698(3) 0.6018(2) 0.7173(2) 0.0449(9) Uani 1 1 d .
H30A H 0.2608 0.5897 0.7764 0.067 Uiso 1 1 calc R
H30B H 0.3011 0.6599 0.7211 0.067 Uiso 1 1 calc R
H30C H 0.3204 0.5590 0.7100 0.067 Uiso 1 1 calc R

loop_
_atom_site_aniso_label
_atom_site_aniso_U_11
_atom_site_aniso_U_22
_atom_site_aniso_U_33
_atom_site_aniso_U_23
_atom_site_aniso_U_13
_atom_site_aniso_U_12
Pd1 0.02674(13) 0.02305(13) 0.02251(13) -0.00028(9) 0.01091(10) 0.00021(10)
Cl1 0.0539(6) 0.0270(4) 0.0455(5) 0.0000(3) 0.0220(4) 0.0061(4)
N1 0.0307(14) 0.0193(11) 0.0254(13) 0.0009(10) 0.0122(11) -0.0021(11)
N2 0.0264(14) 0.0245(12) 0.0293(14) -0.0025(10) 0.0111(11) -0.0033(11)
N3 0.0371(16) 0.0312(14) 0.0289(14) -0.0019(11) 0.0180(12) -0.0003(12)
C1 0.0263(15) 0.0168(13) 0.0279(15) -0.0005(11) 0.0120(13) -0.0004(12)
C2 0.0416(19) 0.0308(16) 0.0295(16) -0.0020(13) 0.0214(15) -0.0101(15)
C3 0.041(2) 0.0314(16) 0.0373(18) -0.0030(14) 0.0242(16) -0.0094(15)
C4 0.0302(16) 0.0249(14) 0.0202(14) 0.0033(11) 0.0115(13) -0.0028(13)
C5 0.0369(18) 0.0208(13) 0.0261(16) 0.0015(12) 0.0145(14) 0.0019(13)
C6 0.0346(18) 0.0318(16) 0.0314(17) 0.0078(13) 0.0155(15) 0.0091(15)
C7 0.0279(17) 0.0441(19) 0.0241(16) 0.0056(14) 0.0072(13) 0.0005(15)
C8 0.0332(17) 0.0301(16) 0.0225(15) -0.0021(12) 0.0081(13) -0.0032(14)
C9 0.0322(16) 0.0223(14) 0.0207(14) 0.0034(11) 0.0120(13) -0.0007(13)
C10 0.0315(17) 0.0228(14) 0.0266(16) -0.0007(11) 0.0115(13) 0.0016(13)
C11 0.041(2) 0.0234(15) 0.0414(19) 0.0006(13) 0.0147(16) 0.0023(14)
C12 0.050(2) 0.0398(19) 0.0337(18) -0.0012(14) 0.0230(17) 0.0050(17)
C13 0.0250(16) 0.0377(17) 0.0298(17) 0.0000(14) 0.0122(14) 0.0001(14)
C14 0.0283(17) 0.0391(18) 0.043(2) 0.0045(15) 0.0149(15) 0.0018(15)
C15 0.038(2) 0.067(3) 0.039(2) 0.0129(19) 0.0114(17) 0.008(2)
C16 0.035(2) 0.087(3) 0.034(2) -0.009(2) 0.0052(17) 0.000(2)
C17 0.036(2) 0.054(2) 0.059(3) -0.024(2) 0.0099(19) -0.0035(19)
C18 0.0305(18) 0.0342(18) 0.048(2) -0.0081(15) 0.0126(16) -0.0027(15)
C19 0.038(2) 0.0289(18) 0.062(3) -0.0059(17) 0.0047(19) -0.0055(16)
C20 0.065(3) 0.035(2) 0.130(5) -0.019(3) 0.032(3) -0.002(2)
C21 0.062(3) 0.039(2) 0.082(3) 0.005(2) 0.021(3) -0.011(2)
C22 0.0283(16) 0.0222(14) 0.0230(15) 0.0014(11) 0.0075(13) 0.0031(12)
C23 0.0365(18) 0.0310(16) 0.0273(16) 0.0020(13) 0.0135(14) -0.0002(14)
C24 0.048(2) 0.0297(16) 0.0302(18) -0.0015(14) 0.0119(16) 0.0059(16)
C25 0.070(3) 0.0245(17) 0.038(2) 0.0046(14) 0.0148(19) 0.0030(17)
C26 0.068(3) 0.0334(18) 0.0361(19) 0.0071(15) 0.0231(19) -0.0056(18)
C27 0.0401(19) 0.0315(17) 0.0289(17) -0.0018(13) 0.0139(15) -0.0051(15)
C28 0.049(2) 0.0388(18) 0.0352(18) -0.0005(15) 0.0255(17) -0.0054(17)
C29 0.057(2) 0.049(2) 0.050(2) -0.0065(18) 0.036(2) 0.003(2)
C30 0.047(2) 0.056(2) 0.0270(18) -0.0091(16) 0.0113(16) -0.0089(19)

loop_
_atom_type_symbol
_atom_type_description
_atom_type_scat_dispersion_real
_atom_type_scat_dispersion_imag
_atom_type_scat_source
C C 0.0033 0.0016 'International Tables Vol C Tables 4.2.6.8 and 6.1.1.4'
H H 0.0000 0.0000 'International Tables Vol C Tables 4.2.6.8 and 6.1.1.4'
N N 0.0061 0.0033 'International Tables Vol C Tables 4.2.6.8 and 6.1.1.4'
Cl Cl 0.1484 0.1585 'International Tables Vol C Tables 4.2.6.8 and 6.1.1.4'
Pd Pd -0.9988 1.0072 'International Tables Vol C Tables 4.2.6.8 and 6.1.1.4'

loop_
_geom_angle_atom_site_label_1
_geom_angle_atom_site_label_2
_geom_angle_atom_site_label_3
_geom_angle
C1 Pd1 C22 92.16(11)
C1 Pd1 N3 169.91(11)
C22 Pd1 N3 82.12(10)
C1 Pd1 Cl1 90.48(8)
C22 Pd1 Cl1 177.28(8)
N3 Pd1 Cl1 95.37(7)
C1 N1 C2 111.3(3)
C1 N1 C4 124.8(2)
C2 N1 C4 123.9(2)
C1 N2 C3 110.7(3)
C1 N2 C13 123.0(2)
C3 N2 C13 126.3(3)
C28 N3 C29 109.9(3)
C28 N3 C30 109.6(3)
C29 N3 C30 107.6(3)
C28 N3 Pd1 107.09(18)
C29 N3 Pd1 117.6(2)
C30 N3 Pd1 104.7(2)
N1 C1 N2 104.3(2)
N1 C1 Pd1 133.7(2)
N2 C1 Pd1 121.9(2)
C3 C2 N1 107.1(3)
C2 C3 N2 106.5(3)
C5 C4 C9 122.1(3)
C5 C4 N1 117.9(2)
C9 C4 N1 120.0(3)
C6 C5 C4 119.9(3)
C5 C6 C7 119.3(3)
C6 C7 C8 120.6(3)
C7 C8 C9 121.7(3)
C8 C9 C4 116.4(3)
C8 C9 C10 120.7(3)
C4 C9 C10 122.9(3)
C9 C10 C12 110.2(2)
C9 C10 C11 111.9(3)
C12 C10 C11 109.6(2)
C14 C13 C18 122.1(3)
C14 C13 N2 117.8(3)
C18 C13 N2 120.0(3)
C15 C14 C13 120.1(3)
C14 C15 C16 119.0(4)
C17 C16 C15 121.0(4)
C16 C17 C18 121.8(4)
C13 C18 C17 116.0(3)
C13 C18 C19 122.4(3)
C17 C18 C19 121.6(3)
C18 C19 C20 111.9(4)
C18 C19 C21 110.2(3)
C20 C19 C21 111.6(3)
C23 C22 C27 117.1(3)
C23 C22 Pd1 129.7(2)
C27 C22 Pd1 113.2(2)
C24 C23 C22 121.8(3)
C25 C24 C23 120.0(3)
C24 C25 C26 120.2(3)
C25 C26 C27 120.0(3)
C26 C27 C22 120.8(3)
C26 C27 C28 121.7(3)
C22 C27 C28 117.5(3)
N3 C28 C27 109.6(3)

loop_
_geom_bond_atom_site_label_1
_geom_bond_atom_site_label_2
_geom_bond_distance
Pd1 C1 1.965(3)
Pd1 C22 1.997(3)
Pd1 N3 2.128(2)
Pd1 Cl1 2.4153(8)
N1 C1 1.353(4)
N1 C2 1.389(4)
N1 C4 1.443(4)
N2 C1 1.362(4)
N2 C3 1.402(4)
N2 C13 1.440(4)
N3 C28 1.480(4)
N3 C29 1.481(4)
N3 C30 1.483(4)
C2 C3 1.337(5)
C4 C5 1.386(4)
C4 C9 1.406(4)
C5 C6 1.381(4)
C6 C7 1.382(4)
C7 C8 1.385(4)
C8 C9 1.393(4)
C9 C10 1.512(4)
C10 C12 1.534(4)
C10 C11 1.535(4)
C13 C14 1.389(4)
C13 C18 1.391(4)
C14 C15 1.368(5)
C15 C16 1.378(5)
C16 C17 1.367(5)
C17 C18 1.400(5)
C18 C19 1.519(5)
C19 C20 1.530(5)
C19 C21 1.534(5)
C22 C23 1.394(4)
C22 C27 1.406(4)
C23 C24 1.384(4)
C24 C25 1.370(5)
C25 C26 1.379(5)
C26 C27 1.394(4)
C27 C28 1.499(4)
